data_7039951
loop_
_publ_author_name
'K\"ohler, C'
'Rentschler, E.'

_publ_section_title
;
 Functionalized phosphonates as building units for multi-dimensional homo-
 and heterometallic 3d-4f inorganic-organic hybrid-materials.
;
_journal_issue 32
_journal_name_full 'Dalton transactions (Cambridge, England : 2003)'
_journal_page_first 12854
_journal_page_last 12861
_journal_paper_doi 10.1039/c6dt02023b
_journal_volume 45
_journal_year 2016
_chemical_formula_moiety 'C30 H26 Co N6 O20 P6 Tb, 5.5(H2 O), 0.5(O)'
_chemical_formula_sum 'C30 H37 Co N6 O26 P6 Tb'
_chemical_formula_weight 1301.32
_chemical_name_systematic Compound-3c
_space_group_crystal_system monoclinic
_space_group_IT_number 15
_space_group_name_Hall '-C 2yc'
_space_group_name_H-M_alt 'C 1 2/c 1'
_symmetry_space_group_name_Hall '-C 2yc'
_symmetry_space_group_name_H-M 'C 1 2/c 1'
_atom_sites_solution_hydrogens mixed
_atom_sites_solution_primary direct
_audit_creation_date 2016-07-09
_audit_creation_method
;
Olex2 1.2
(compiled 2015.01.26 svn.r3150 for OlexSys, GUI svn.r4998)
;
_audit_update_record
;
2016-07-09 deposited with the CCDC.
2016-07-18 downloaded from the CCDC.
;
_cell_angle_alpha 90
_cell_angle_beta 116.064(2)
_cell_angle_gamma 90
_cell_formula_units_Z 8
_cell_length_a 25.203(2)
_cell_length_b 17.0993(14)
_cell_length_c 22.983(2)
_cell_measurement_reflns_used 2635
_cell_measurement_temperature 173.15
_cell_measurement_theta_max 23.340
_cell_measurement_theta_min 2.579
_cell_volume 8897.3(13)
_computing_cell_refinement 'SAINT v8.34A (Bruker, 2013)'
_computing_data_reduction 'SAINT v8.34A (Bruker, 2013)'
_computing_molecular_graphics 'Olex2 (Dolomanov et al., 2009)'
_computing_publication_material 'Olex2 (Dolomanov et al., 2009)'
_computing_structure_refinement 'ShelXL (Sheldrick, 2008)'
_computing_structure_solution 'ShelXT (Sheldrick, 2015)'
_diffrn_ambient_temperature 173.15
_diffrn_detector 'CCD area detector'
_diffrn_detector_area_resol_mean 5.6
_diffrn_detector_type 'Bruker SMART CCD 6000 area detector'
_diffrn_measured_fraction_theta_full 1.000
_diffrn_measured_fraction_theta_max 0.998
_diffrn_measurement_device 'three-circle diffractometer'
_diffrn_measurement_device_type 'Bruker SMART'
_diffrn_measurement_method '\w scans'
_diffrn_radiation_monochromator graphite
_diffrn_radiation_probe x-ray
_diffrn_radiation_type MoK\a
_diffrn_radiation_wavelength 0.71073
_diffrn_reflns_av_R_equivalents 0.0813
_diffrn_reflns_av_unetI/netI 0.1067
_diffrn_reflns_Laue_measured_fraction_full 1.000
_diffrn_reflns_Laue_measured_fraction_max 0.998
_diffrn_reflns_limit_h_max 33
_diffrn_reflns_limit_h_min -32
_diffrn_reflns_limit_k_max 20
_diffrn_reflns_limit_k_min -22
_diffrn_reflns_limit_l_max 21
_diffrn_reflns_limit_l_min -30
_diffrn_reflns_number 25646
_diffrn_reflns_point_group_measured_fraction_full 1.000
_diffrn_reflns_point_group_measured_fraction_max 0.998
_diffrn_reflns_theta_full 26.000
_diffrn_reflns_theta_max 27.955
_diffrn_reflns_theta_min 1.973
_diffrn_source 'sealed X-ray tube'
_diffrn_source_target Mo
_exptl_absorpt_coefficient_mu 2.266
_exptl_absorpt_correction_T_max 0.7456
_exptl_absorpt_correction_T_min 0.6613
_exptl_absorpt_correction_type multi-scan
_exptl_absorpt_process_details
;
SADABS-2014/2 (Bruker,2014/2) was used for absorption correction.
wR2(int) was 0.0629 before and 0.0539 after correction.
The Ratio of minimum to maximum transmission is 0.8869.
The \l/2 correction factor is 0.00150.
;
_exptl_crystal_colour 'clear yellow'
_exptl_crystal_colour_lustre clear
_exptl_crystal_colour_primary yellow
_exptl_crystal_density_diffrn 1.943
_exptl_crystal_description needle
_exptl_crystal_F_000 5192
_exptl_crystal_size_max 0.24
_exptl_crystal_size_mid 0.06
_exptl_crystal_size_min 0.05
_refine_diff_density_max 2.001
_refine_diff_density_min -1.502
_refine_diff_density_rms 0.211
_refine_ls_extinction_method none
_refine_ls_goodness_of_fit_ref 1.030
_refine_ls_hydrogen_treatment constr
_refine_ls_matrix_type full
_refine_ls_number_parameters 703
_refine_ls_number_reflns 10680
_refine_ls_number_restraints 42
_refine_ls_restrained_S_all 1.029
_refine_ls_R_factor_all 0.1132
_refine_ls_R_factor_gt 0.0689
_refine_ls_shift/su_max 0.001
_refine_ls_shift/su_mean 0.000
_refine_ls_structure_factor_coef Fsqd
_refine_ls_weighting_details 'w=1/[\s^2^(Fo^2^)+(0.0889P)^2^+75.5867P] where P=(Fo^2^+2Fc^2^)/3'
_refine_ls_weighting_scheme calc
_refine_ls_wR_factor_gt 0.1665
_refine_ls_wR_factor_ref 0.1916
_reflns_Friedel_coverage 0.000
_reflns_number_gt 7015
_reflns_number_total 10680
_reflns_threshold_expression 'I > 2\s(I)'
_cod_data_source_file c6dt02023b2.cif
_cod_data_source_block Compound-3c
_cod_depositor_comments 'Adding full bibliography for 7039946--7039953.cif.'
_cod_original_cell_volume 8897.4(13)
_cod_database_code 7039951
_shelx_space_group_comment
;
The symmetry employed for this shelxl refinement is uniquely defined
by the following loop, which should always be used as a source of
symmetry information in preference to the above space-group names.
They are only intended as comments.
;
_shelx_estimated_absorpt_t_max 0.895
_shelx_estimated_absorpt_t_min 0.612
_olex2_refinement_description
;
1. Fixed Uiso
 At 1.2 times of:
  All C(H) groups
 At 1.5 times of:
  All O(H) groups, All O(H,H) groups
2. Uiso/Uaniso restraints and constraints
Uanis(O18A) \\sim Ueq, Uanis(O16A) \\sim Ueq: with sigma of 0.01 and sigma for
terminal atoms of 0.01
Uanis(N1) \\sim Ueq: with sigma of 0.003 and sigma for terminal atoms of 0.003
Uanis(O17A) \\sim Ueq: with sigma of 0.01 and sigma for terminal atoms of 0.01
Uanis(O24A) \\sim Ueq: with sigma of 0.05 and sigma for terminal atoms of 0.05
Uanis(O24) \\sim Ueq: with sigma of 0.01 and sigma for terminal atoms of 0.01
Uanis(O27) \\sim Ueq: with sigma of 0.01 and sigma for terminal atoms of 0.01
3. Others
 Sof(O28A)=Sof(H28C)=Sof(H28D)=1-FVAR(1)
 Sof(O28)=Sof(H28A)=Sof(H28B)=FVAR(1)
 Sof(O18A)=Sof(O16A)=Sof(O17A)=Sof(H17A)=1-FVAR(2)
 Sof(O16)=Sof(H16)=Sof(O17)=Sof(O18)=FVAR(2)
 Fixed Sof: O24(0.5) H24A(0.5) H24B(0.5) H23A(0.5) H23B(0.5) O27(0.25)
 H27A(0.25) H27B(0.25) O26(0.5) O24A(0.25) H24C(0.25) H24D(0.25)
4.a Riding coordinates:
 O24(H24A,H24B), O23(H23A,H23B), O27(H27A,H27B), O21(H21A,H21B), O24A(H24C,
 H24D), O28A(H28C,H28D), O17A(H17A)
4.b Free rotating group:
 O22(H22A,H22B), O28(H28A,H28B), O25(H25A,H25B)
4.c Rotating group:
 O19(H19A,H19B), O20(H20A,H20B)
4.d Aromatic/amide H refined with riding coordinates:
 C1(H1), C3(H3), C4(H4), C7(H7), C8(H8), C10(H10), C11(H11), C13(H13),
 C14(H14), C17(H17), C18(H18), C20(H20), C21(H21), C23(H23), C24(H24), C27(H27),
  C28(H28), C30(H30)
4.e Idealised tetrahedral OH refined as rotating group:
 O5(H5), O8(H8A), O13(H13A), O16(H16)
;
_shelx_shelxl_version_number 2014/7
_olex2_submission_special_instructions 'No special instructions were received'

loop_
_space_group_symop_operation_xyz
'x, y, z'
'-x, y, -z+1/2'
'x+1/2, y+1/2, z'
'-x+1/2, y+1/2, -z+1/2'
'-x, -y, -z'
'x, -y, z-1/2'
'-x+1/2, -y+1/2, -z'
'x+1/2, -y+1/2, z-1/2'

loop_
_atom_site_label
_atom_site_type_symbol
_atom_site_fract_x
_atom_site_fract_y
_atom_site_fract_z
_atom_site_U_iso_or_equiv
_atom_site_adp_type
_atom_site_occupancy
_atom_site_site_symmetry_order
_atom_site_calc_flag
_atom_site_refinement_flags_posn
_atom_site_refinement_flags_adp
_atom_site_refinement_flags_occupancy
_atom_site_disorder_assembly
_atom_site_disorder_group
C1 C 0.7291(4) 0.6284(4) 0.7598(4) 0.0171(16) Uani 1 1 d . . . . .
H1 H 0.6983 0.6142 0.7709 0.021 Uiso 1 1 calc R . . . .
C2 C 0.7840(4) 0.5954(4) 0.7941(4) 0.0182(16) Uani 1 1 d . . . . .
C3 C 0.8287(4) 0.6179(5) 0.7772(5) 0.028(2) Uani 1 1 d . . . . .
H3 H 0.8675 0.5978 0.8007 0.033 Uiso 1 1 calc R . . . .
C4 C 0.8166(4) 0.6695(5) 0.7264(5) 0.030(2) Uani 1 1 d . . . . .
H4 H 0.8467 0.6836 0.7141 0.036 Uiso 1 1 calc R . . . .
C5 C 0.7601(4) 0.7004(4) 0.6936(4) 0.0209(17) Uani 1 1 d . . . . .
C6 C 0.7418(4) 0.7545(5) 0.6391(4) 0.0230(18) Uani 1 1 d . . . . .
C7 C 0.7786(5) 0.7864(6) 0.6158(6) 0.042(3) Uani 1 1 d . . . . .
H7 H 0.8197 0.7748 0.6352 0.050 Uiso 1 1 calc R . . . .
C8 C 0.7538(5) 0.8366(7) 0.5625(6) 0.049(3) Uani 1 1 d . . . . .
H8 H 0.7784 0.8576 0.5447 0.059 Uiso 1 1 calc R . . . .
C9 C 0.6956(4) 0.8566(5) 0.5353(4) 0.0266(19) Uani 1 1 d . . . . .
C10 C 0.6616(4) 0.8233(5) 0.5621(4) 0.0238(18) Uani 1 1 d . . . . .
H10 H 0.6207 0.8358 0.5438 0.029 Uiso 1 1 calc R . . . .
C11 C 0.6015(4) 0.7021(4) 0.7577(4) 0.0182(16) Uani 1 1 d . . . . .
H11 H 0.6106 0.7554 0.7694 0.022 Uiso 1 1 calc R . . . .
C12 C 0.5862(4) 0.6546(4) 0.7972(4) 0.0181(16) Uani 1 1 d . . . . .
C13 C 0.5703(4) 0.5781(4) 0.7769(4) 0.0178(16) Uani 1 1 d . . . . .
H13 H 0.5594 0.5438 0.8023 0.021 Uiso 1 1 calc R . . . .
C14 C 0.5701(4) 0.5508(5) 0.7197(4) 0.0182(16) Uani 1 1 d . . . . .
H14 H 0.5583 0.4987 0.7053 0.022 Uiso 1 1 calc R . . . .
C15 C 0.5875(3) 0.6011(4) 0.6844(3) 0.0115(14) Uani 1 1 d . . . . .
C16 C 0.5920(3) 0.5792(4) 0.6252(3) 0.0113(14) Uani 1 1 d . . . . .
C17 C 0.5701(3) 0.5116(4) 0.5908(4) 0.0164(15) Uani 1 1 d . . . . .
H17 H 0.5517 0.4734 0.6058 0.020 Uiso 1 1 calc R . . . .
C18 C 0.5753(3) 0.5000(4) 0.5336(4) 0.0174(16) Uani 1 1 d . . . . .
H18 H 0.5593 0.4542 0.5086 0.021 Uiso 1 1 calc R . . . .
C19 C 0.6036(3) 0.5546(4) 0.5130(4) 0.0160(15) Uani 1 1 d . . . . .
C20 C 0.6262(3) 0.6214(4) 0.5511(4) 0.0149(15) Uani 1 1 d . . . . .
H20 H 0.6468 0.6589 0.5383 0.018 Uiso 1 1 calc R . . . .
C21 C 0.6997(3) 0.8368(4) 0.7659(4) 0.0150(15) Uani 1 1 d . . . . .
H21 H 0.7327 0.8026 0.7812 0.018 Uiso 1 1 calc R . . . .
C22 C 0.7005(3) 0.9003(4) 0.8040(4) 0.0144(14) Uani 1 1 d . . . . .
C23 C 0.6523(3) 0.9498(4) 0.7804(4) 0.0174(16) Uani 1 1 d . . . . .
H23 H 0.6509 0.9930 0.8056 0.021 Uiso 1 1 calc R . . . .
C24 C 0.6066(4) 0.9368(4) 0.7204(4) 0.0194(17) Uani 1 1 d . . . . .
H24 H 0.5739 0.9716 0.7035 0.023 Uiso 1 1 calc R . . . .
C25 C 0.6086(3) 0.8721(4) 0.6848(4) 0.0133(14) Uani 1 1 d . . . . .
C26 C 0.5611(4) 0.8507(5) 0.6222(4) 0.0197(17) Uani 1 1 d . . . . .
C27 C 0.5149(4) 0.8989(5) 0.5849(5) 0.035(2) Uani 1 1 d . . . . .
H27 H 0.5122 0.9501 0.5995 0.042 Uiso 1 1 calc R . . . .
C28 C 0.4725(4) 0.8722(5) 0.5262(5) 0.032(2) Uani 1 1 d . . . . .
H28 H 0.4412 0.9057 0.4992 0.039 Uiso 1 1 calc R . . . .
C29 C 0.4756(4) 0.7961(5) 0.5066(4) 0.0207(17) Uani 1 1 d . . . . .
C30 C 0.5228(4) 0.7522(4) 0.5456(4) 0.0182(16) Uani 1 1 d . . . . .
H30 H 0.5252 0.6999 0.5330 0.022 Uiso 1 1 calc R . . . .
Co1 Co 0.64059(5) 0.72793(5) 0.65663(5) 0.0129(2) Uani 1 1 d . . . . .
N1 N 0.7168(3) 0.6804(4) 0.7109(3) 0.0147(13) Uani 1 1 d . U . . .
N2 N 0.6834(3) 0.7741(4) 0.6125(3) 0.0190(14) Uani 1 1 d . . . . .
N3 N 0.6039(3) 0.6762(3) 0.7040(3) 0.0119(12) Uani 1 1 d . . . . .
N4 N 0.6197(3) 0.6340(3) 0.6048(3) 0.0130(12) Uani 1 1 d . . . . .
N5 N 0.6540(3) 0.8219(3) 0.7082(3) 0.0120(12) Uani 1 1 d . . . . .
N6 N 0.5663(3) 0.7788(4) 0.6011(3) 0.0152(13) Uani 1 1 d . . . . .
O1 O 0.7532(3) 0.5461(4) 0.8847(3) 0.0284(14) Uani 1 1 d . . . . .
O2 O 0.7764(3) 0.4443(3) 0.8215(3) 0.0280(14) Uani 1 1 d . . . . .
O3 O 0.8589(3) 0.5194(5) 0.9020(3) 0.047(2) Uani 1 1 d . . . . .
O4 O 0.7090(3) 0.9811(4) 0.4734(4) 0.0439(18) Uani 1 1 d . . . . .
O5 O 0.6112(4) 0.9633(5) 0.4772(5) 0.064(3) Uani 1 1 d . . . . .
H5 H 0.6085 1.0104 0.4658 0.097 Uiso 1 1 calc GR . . . .
O6 O 0.6374(5) 0.8753(5) 0.4101(4) 0.073(3) Uani 1 1 d . . . . .
O7 O 0.6537(3) 0.6690(4) 0.9248(3) 0.0318(15) Uani 1 1 d . . . . .
O8 O 0.5439(3) 0.6536(4) 0.8856(3) 0.0262(13) Uani 1 1 d . . . . .
H8A H 0.5517 0.6059 0.8938 0.039 Uiso 1 1 calc GR . . . .
O9 O 0.5848(4) 0.7797(4) 0.8666(3) 0.0431(19) Uani 1 1 d . . . . .
O10 O 0.6138(3) 0.6211(4) 0.4128(3) 0.0301(15) Uani 1 1 d . . . . .
O11 O 0.6663(3) 0.4954(4) 0.4526(3) 0.0297(14) Uani 1 1 d . . . . .
O12 O 0.5538(3) 0.4956(4) 0.3955(3) 0.0300(14) Uani 1 1 d . . . . .
O13 O 0.7620(3) 1.0087(3) 0.8906(3) 0.0289(14) Uani 1 1 d . . . . .
H13A H 0.7401 1.0185 0.9087 0.043 Uiso 1 1 calc GR . . . .
O14 O 0.7538(3) 0.8744(4) 0.9323(3) 0.0258(13) Uani 1 1 d . . . . .
O15 O 0.8174(3) 0.8961(4) 0.8735(3) 0.0253(13) Uani 1 1 d . . . . .
O16 O 0.4192(3) 0.6727(4) 0.4380(4) 0.0295(19) Uani 0.873(11) 1 d . . . A 1
H16 H 0.3856 0.6594 0.4338 0.044 Uiso 0.873(11) 1 calc GR . . A 1
O17 O 0.4440(4) 0.7798(5) 0.3799(4) 0.034(2) Uani 0.873(11) 1 d . . . A 1
O18 O 0.3621(3) 0.7985(4) 0.4167(3) 0.032(2) Uani 0.873(11) 1 d . . . A 1
O19 O 0.7494(4) 0.7100(4) 0.9038(5) 0.069(3) Uani 1 1 d . . . . .
H19A H 0.7793 0.7017 0.8930 0.104 Uiso 1 1 d GR . . . .
H19B H 0.7576 0.7540 0.9278 0.104 Uiso 1 1 d GR . . . .
O20 O 0.8369(4) 0.6397(7) 1.0201(5) 0.083(4) Uani 1 1 d . . . . .
H20A H 0.8542 0.6352 0.9943 0.125 Uiso 1 1 d GR . . . .
H20B H 0.8564 0.6113 1.0551 0.125 Uiso 1 1 d GR . . . .
P1 P 0.79454(10) 0.52349(13) 0.85643(10) 0.0217(5) Uani 1 1 d . . . . .
P2 P 0.66283(13) 0.92249(16) 0.46664(14) 0.0393(7) Uani 1 1 d . . . . .
P3 P 0.59373(11) 0.69294(13) 0.87428(11) 0.0245(5) Uani 1 1 d . . . . .
P4 P 0.60960(10) 0.53863(13) 0.43802(10) 0.0199(4) Uani 1 1 d . . . . .
P5 P 0.76381(9) 0.91845(12) 0.88111(10) 0.0182(4) Uani 1 1 d . . . . .
P6 P 0.42044(10) 0.76147(13) 0.42826(11) 0.0244(5) Uani 1 1 d . . . . .
Tb1 Tb 0.73742(2) 0.59513(2) 0.96616(2) 0.02137(13) Uani 1 1 d . . . . .
O22 O 0.5643(5) 0.7493(6) 0.4220(5) 0.078(3) Uani 1 1 d . . . . .
H22A H 0.5304 0.7620 0.3907 0.116 Uiso 1 1 d G . . . .
H22B H 0.5784 0.7086 0.4104 0.116 Uiso 1 1 d G . . . .
O28 O 0.5851(6) 0.3150(8) 0.7297(6) 0.073(5) Uani 0.84(2) 1 d . . . B 2
H28A H 0.5727 0.3233 0.7590 0.109 Uiso 0.84(2) 1 d G . . B 2
H28B H 0.5665 0.3457 0.6969 0.109 Uiso 0.84(2) 1 d G . . B 2
O25 O 0.6698(4) 0.4209(6) 0.7360(5) 0.070(3) Uani 1 1 d . . . . .
H25A H 0.6452 0.3826 0.7303 0.105 Uiso 1 1 d G . . . .
H25B H 0.7053 0.4063 0.7628 0.105 Uiso 1 1 d G . . . .
O24 O 0.5621(10) 0.8084(14) 0.2961(13) 0.093(7) Uani 0.5 1 d . U . C 2
H24A H 0.5685 0.7689 0.3222 0.139 Uiso 0.5 1 d R . . C 2
H24B H 0.5502 0.7913 0.2567 0.139 Uiso 0.5 1 d R . . C 2
O23 O 0.5000 0.8475(8) 0.7500 0.091(6) Uani 1 2 d S T P . .
H23A H 0.5208 0.8824 0.7417 0.137 Uiso 0.5 1 d R . . . .
H23B H 0.5196 0.8052 0.7668 0.137 Uiso 0.5 1 d R . . . .
O27 O 0.5000 0.9933(17) 0.2500 0.080(8) Uani 0.5 2 d S TU P D 2
H27A H 0.5143 0.9566 0.2789 0.119 Uiso 0.25 1 d R . . D 2
H27B H 0.4740 0.9735 0.2138 0.119 Uiso 0.25 1 d R . . D 2
O21 O 0.4938(5) 0.9214(5) 0.3654(7) 0.093(4) Uani 1 1 d . . . . .
H21A H 0.4848 0.8905 0.3324 0.139 Uiso 1 1 d R . . . .
H21B H 0.4731 0.9087 0.3859 0.139 Uiso 1 1 d R . . . .
O26 O 0.5111(17) 0.6059(11) 0.2714(10) 0.090(9) Uani 0.5 1 d . . . E 2
O24A O 0.5619(18) 0.883(3) 0.2736(17) 0.082(13) Uani 0.25 1 d . U . F 1
H24C H 0.5871 0.9064 0.3083 0.123 Uiso 0.25 1 d R . . F 1
H24D H 0.5275 0.8813 0.2740 0.123 Uiso 0.25 1 d R . . F 1
O28A O 0.594(2) 0.636(3) 0.283(2) 0.046(15) Uani 0.16(2) 1 d . . . B 1
H28C H 0.5772 0.6328 0.3096 0.069 Uiso 0.16(2) 1 d R . . B 1
H28D H 0.6014 0.6842 0.2789 0.069 Uiso 0.16(2) 1 d R . . B 1
O18A O 0.419(2) 0.818(3) 0.387(2) 0.029(13) Uani 0.127(11) 1 d . U . A 2
O16A O 0.372(2) 0.731(3) 0.436(2) 0.023(11) Uani 0.127(11) 1 d . U . A 2
O17A O 0.457(2) 0.679(3) 0.413(3) 0.033(13) Uani 0.127(11) 1 d . U . A 2
H17A H 0.4800 0.6943 0.3973 0.050 Uiso 0.127(11) 1 d R . . A 2

loop_
_atom_site_aniso_label
_atom_site_aniso_U_11
_atom_site_aniso_U_22
_atom_site_aniso_U_33
_atom_site_aniso_U_23
_atom_site_aniso_U_13
_atom_site_aniso_U_12
C1 0.025(4) 0.016(4) 0.017(4) -0.007(3) 0.015(3) -0.005(3)
C2 0.025(4) 0.010(3) 0.024(4) -0.005(3) 0.016(3) 0.001(3)
C3 0.022(4) 0.018(4) 0.043(6) 0.000(4) 0.014(4) 0.004(3)
C4 0.027(5) 0.021(4) 0.057(6) 0.001(4) 0.031(5) -0.001(4)
C5 0.026(4) 0.012(4) 0.034(5) -0.006(3) 0.022(4) -0.005(3)
C6 0.029(5) 0.016(4) 0.033(5) -0.002(4) 0.022(4) -0.006(3)
C7 0.039(6) 0.037(6) 0.056(7) 0.020(5) 0.027(6) 0.001(5)
C8 0.054(7) 0.045(7) 0.064(8) 0.016(6) 0.041(7) -0.015(5)
C9 0.038(5) 0.018(4) 0.027(5) 0.002(4) 0.017(4) -0.012(4)
C10 0.041(5) 0.010(4) 0.023(4) -0.005(3) 0.016(4) -0.010(3)
C11 0.031(5) 0.012(4) 0.014(4) -0.004(3) 0.013(3) 0.001(3)
C12 0.029(4) 0.013(4) 0.014(4) -0.005(3) 0.011(3) 0.002(3)
C13 0.032(4) 0.016(4) 0.014(4) 0.000(3) 0.017(3) -0.006(3)
C14 0.025(4) 0.014(4) 0.020(4) -0.001(3) 0.013(3) -0.004(3)
C15 0.012(3) 0.010(3) 0.010(3) -0.001(3) 0.002(3) 0.001(3)
C16 0.010(3) 0.014(4) 0.010(3) -0.004(3) 0.004(3) -0.003(3)
C17 0.021(4) 0.014(4) 0.015(4) -0.006(3) 0.008(3) -0.004(3)
C18 0.020(4) 0.013(4) 0.015(4) 0.003(3) 0.004(3) 0.003(3)
C19 0.022(4) 0.011(4) 0.017(4) 0.000(3) 0.009(3) 0.001(3)
C20 0.024(4) 0.011(3) 0.015(4) -0.002(3) 0.014(3) -0.003(3)
C21 0.023(4) 0.013(4) 0.013(4) 0.002(3) 0.011(3) 0.002(3)
C22 0.021(4) 0.014(4) 0.011(3) 0.002(3) 0.009(3) 0.001(3)
C23 0.024(4) 0.006(3) 0.020(4) -0.007(3) 0.008(3) -0.001(3)
C24 0.024(4) 0.010(4) 0.021(4) -0.008(3) 0.006(3) 0.001(3)
C25 0.023(4) 0.009(3) 0.011(3) 0.000(3) 0.010(3) -0.002(3)
C26 0.027(4) 0.020(4) 0.016(4) -0.007(3) 0.013(4) -0.004(3)
C27 0.037(5) 0.021(5) 0.034(5) -0.014(4) 0.005(4) 0.003(4)
C28 0.030(5) 0.026(5) 0.029(5) -0.004(4) 0.003(4) 0.010(4)
C29 0.024(4) 0.028(4) 0.012(4) -0.008(3) 0.009(3) -0.008(3)
C30 0.027(4) 0.010(4) 0.016(4) -0.002(3) 0.008(3) -0.001(3)
Co1 0.0217(5) 0.0076(5) 0.0131(5) -0.0030(4) 0.0110(4) -0.0030(4)
N1 0.020(2) 0.012(2) 0.016(2) -0.0043(19) 0.0112(19) -0.0001(19)
N2 0.033(4) 0.011(3) 0.018(3) -0.009(3) 0.015(3) -0.012(3)
N3 0.018(3) 0.008(3) 0.012(3) 0.003(2) 0.009(3) 0.002(2)
N4 0.021(3) 0.012(3) 0.010(3) 0.000(2) 0.010(3) 0.000(2)
N5 0.025(3) 0.007(3) 0.008(3) 0.000(2) 0.011(3) -0.004(2)
N6 0.027(4) 0.011(3) 0.009(3) 0.000(2) 0.009(3) -0.005(3)
O1 0.038(4) 0.031(3) 0.019(3) -0.006(3) 0.015(3) -0.002(3)
O2 0.044(4) 0.018(3) 0.030(3) 0.005(3) 0.023(3) 0.009(3)
O3 0.020(3) 0.087(6) 0.026(4) -0.003(4) 0.004(3) 0.001(4)
O4 0.053(5) 0.030(4) 0.043(4) 0.006(3) 0.015(4) -0.012(3)
O5 0.047(5) 0.038(5) 0.091(7) 0.011(5) 0.014(5) 0.004(4)
O6 0.106(8) 0.051(5) 0.044(5) 0.011(4) 0.017(5) -0.003(5)
O7 0.035(4) 0.035(4) 0.024(3) -0.004(3) 0.012(3) -0.004(3)
O8 0.032(3) 0.033(3) 0.020(3) -0.001(3) 0.017(3) 0.006(3)
O9 0.077(6) 0.027(4) 0.033(4) -0.001(3) 0.032(4) 0.008(4)
O10 0.047(4) 0.029(3) 0.027(3) 0.007(3) 0.028(3) 0.008(3)
O11 0.035(4) 0.034(4) 0.028(3) 0.003(3) 0.021(3) 0.007(3)
O12 0.033(4) 0.042(4) 0.019(3) -0.012(3) 0.015(3) 0.000(3)
O13 0.030(4) 0.017(3) 0.031(4) -0.007(3) 0.006(3) -0.002(3)
O14 0.035(4) 0.027(3) 0.017(3) -0.007(3) 0.013(3) -0.004(3)
O15 0.019(3) 0.033(3) 0.018(3) -0.002(3) 0.003(2) 0.004(3)
O16 0.020(4) 0.020(4) 0.032(4) 0.001(3) -0.004(3) -0.004(3)
O17 0.043(5) 0.040(5) 0.021(4) -0.010(3) 0.016(4) -0.007(4)
O18 0.024(4) 0.035(5) 0.023(4) -0.001(3) -0.004(3) 0.015(3)
O19 0.097(7) 0.024(4) 0.134(9) -0.009(5) 0.093(7) -0.007(4)
O20 0.062(6) 0.128(9) 0.083(7) -0.065(7) 0.053(6) -0.059(6)
P1 0.0248(11) 0.0274(12) 0.0130(10) 0.0010(9) 0.0085(9) 0.0056(9)
P2 0.0461(16) 0.0343(15) 0.0316(14) 0.0079(11) 0.0117(12) -0.0127(12)
P3 0.0390(13) 0.0212(11) 0.0205(11) -0.0019(9) 0.0197(10) -0.0016(9)
P4 0.0283(12) 0.0216(11) 0.0148(10) -0.0037(8) 0.0140(9) -0.0011(9)
P5 0.0229(10) 0.0156(10) 0.0137(9) -0.0035(8) 0.0060(8) -0.0001(8)
P6 0.0297(12) 0.0216(11) 0.0172(11) -0.0028(9) 0.0060(9) -0.0013(9)
Tb1 0.0287(2) 0.0201(2) 0.0196(2) -0.00343(17) 0.01458(17) -0.00457(17)
O22 0.083(8) 0.070(7) 0.078(7) 0.010(6) 0.034(6) 0.042(6)
O28 0.076(9) 0.090(10) 0.055(7) -0.018(7) 0.031(7) 0.015(7)
O25 0.042(5) 0.112(8) 0.056(6) -0.043(6) 0.023(5) -0.017(5)
O24 0.090(10) 0.094(11) 0.099(11) -0.020(8) 0.046(8) -0.005(8)
O23 0.053(8) 0.044(8) 0.163(17) 0.000 0.034(10) 0.000
O27 0.080(11) 0.080(12) 0.100(12) 0.000 0.060(9) 0.000
O21 0.087(8) 0.045(6) 0.155(12) 0.017(6) 0.062(8) 0.017(5)
O26 0.15(3) 0.068(12) 0.09(2) 0.005(11) 0.08(3) 0.022(15)
O24A 0.07(2) 0.15(3) 0.035(18) 0.04(2) 0.027(17) 0.02(2)
O28A 0.07(4) 0.04(3) 0.04(3) 0.01(2) 0.03(3) 0.01(2)
O18A 0.031(15) 0.028(15) 0.028(15) 0.002(9) 0.012(10) 0.003(9)
O16A 0.024(14) 0.023(14) 0.020(14) -0.012(9) 0.010(10) -0.004(9)
O17A 0.032(16) 0.031(16) 0.033(16) -0.001(9) 0.011(10) 0.003(9)

loop_
_atom_type_symbol
_atom_type_description
_atom_type_scat_dispersion_real
_atom_type_scat_dispersion_imag
_atom_type_scat_source
C C 0.0033 0.0016 'International Tables Vol C Tables 4.2.6.8 and 6.1.1.4'
H H 0.0000 0.0000 'International Tables Vol C Tables 4.2.6.8 and 6.1.1.4'
Co Co 0.3494 0.9721 'International Tables Vol C Tables 4.2.6.8 and 6.1.1.4'
N N 0.0061 0.0033 'International Tables Vol C Tables 4.2.6.8 and 6.1.1.4'
O O 0.0106 0.0060 'International Tables Vol C Tables 4.2.6.8 and 6.1.1.4'
P P 0.1023 0.0942 'International Tables Vol C Tables 4.2.6.8 and 6.1.1.4'
Tb Tb -0.1723 4.1537 'International Tables Vol C Tables 4.2.6.8 and 6.1.1.4'

loop_
_geom_angle_atom_site_label_1
_geom_angle_atom_site_label_2
_geom_angle_atom_site_label_3
_geom_angle
_geom_angle_site_symmetry_1
_geom_angle_site_symmetry_3
C2 C1 H1 118.4 . .
N1 C1 H1 118.4 . .
N1 C1 C2 123.3(7) . .
C1 C2 C3 117.3(8) . .
C1 C2 P1 119.4(6) . .
C3 C2 P1 123.3(6) . .
C2 C3 H3 119.9 . .
C4 C3 C2 120.2(8) . .
C4 C3 H3 119.9 . .
C3 C4 H4 120.3 . .
C3 C4 C5 119.5(8) . .
C5 C4 H4 120.3 . .
C4 C5 C6 124.6(7) . .
N1 C5 C4 120.7(8) . .
N1 C5 C6 114.7(7) . .
C7 C6 C5 125.1(9) . .
N2 C6 C5 114.3(7) . .
N2 C6 C7 120.6(8) . .
C6 C7 H7 121.1 . .
C6 C7 C8 117.9(10) . .
C8 C7 H7 121.1 . .
C7 C8 H8 118.9 . .
C9 C8 C7 122.2(9) . .
C9 C8 H8 118.9 . .
C8 C9 C10 116.6(9) . .
C8 C9 P2 122.7(7) . .
C10 C9 P2 120.6(7) . .
C9 C10 H10 118.4 . .
N2 C10 C9 123.1(9) . .
N2 C10 H10 118.4 . .
C12 C11 H11 118.4 . .
N3 C11 H11 118.4 . .
N3 C11 C12 123.1(7) . .
C11 C12 P3 119.0(6) . .
C13 C12 C11 116.8(7) . .
C13 C12 P3 124.0(6) . .
C12 C13 H13 119.5 . .
C12 C13 C14 121.0(7) . .
C14 C13 H13 119.5 . .
C13 C14 H14 120.8 . .
C15 C14 C13 118.4(7) . .
C15 C14 H14 120.8 . .
C14 C15 C16 124.1(7) . .
N3 C15 C14 121.5(7) . .
N3 C15 C16 114.3(6) . .
C17 C16 C15 125.2(7) . .
N4 C16 C15 113.8(6) . .
N4 C16 C17 121.0(7) . .
C16 C17 H17 120.5 . .
C16 C17 C18 119.0(7) . .
C18 C17 H17 120.5 . .
C17 C18 H18 119.8 . .
C19 C18 C17 120.4(7) . .
C19 C18 H18 119.8 . .
C18 C19 C20 117.8(7) . .
C18 C19 P4 119.7(6) . .
C20 C19 P4 122.4(6) . .
C19 C20 H20 119.0 . .
N4 C20 C19 122.1(7) . .
N4 C20 H20 119.0 . .
C22 C21 H21 118.7 . .
N5 C21 H21 118.7 . .
N5 C21 C22 122.6(7) . .
C21 C22 P5 120.7(6) . .
C23 C22 C21 117.7(7) . .
C23 C22 P5 121.5(6) . .
C22 C23 H23 120.0 . .
C24 C23 C22 120.1(7) . .
C24 C23 H23 120.0 . .
C23 C24 H24 120.4 . .
C23 C24 C25 119.3(7) . .
C25 C24 H24 120.4 . .
C24 C25 C26 123.7(7) . .
N5 C25 C24 121.3(7) . .
N5 C25 C26 114.9(6) . .
C27 C26 C25 124.6(7) . .
N6 C26 C25 114.6(7) . .
N6 C26 C27 120.7(8) . .
C26 C27 H27 120.3 . .
C26 C27 C28 119.5(8) . .
C28 C27 H27 120.3 . .
C27 C28 H28 120.2 . .
C27 C28 C29 119.7(8) . .
C29 C28 H28 120.2 . .
C28 C29 P6 119.7(7) . .
C30 C29 C28 117.6(8) . .
C30 C29 P6 122.6(6) . .
C29 C30 H30 118.3 . .
N6 C30 C29 123.5(7) . .
N6 C30 H30 118.3 . .
N2 Co1 N1 83.5(3) . .
N2 Co1 N6 94.1(3) . .
N3 Co1 N1 91.7(3) . .
N3 Co1 N2 175.1(3) . .
N3 Co1 N4 84.1(3) . .
N3 Co1 N5 91.9(2) . .
N3 Co1 N6 90.7(3) . .
N4 Co1 N1 88.4(3) . .
N4 Co1 N2 94.6(3) . .
N4 Co1 N5 174.5(3) . .
N4 Co1 N6 92.6(3) . .
N5 Co1 N1 95.5(3) . .
N5 Co1 N2 89.7(2) . .
N5 Co1 N6 83.6(3) . .
N6 Co1 N1 177.4(3) . .
C1 N1 C5 119.1(7) . .
C1 N1 Co1 127.2(5) . .
C5 N1 Co1 113.7(6) . .
C6 N2 Co1 113.8(5) . .
C10 N2 C6 119.6(7) . .
C10 N2 Co1 126.6(6) . .
C11 N3 C15 119.1(6) . .
C11 N3 Co1 126.7(5) . .
C15 N3 Co1 113.4(5) . .
C16 N4 Co1 113.6(5) . .
C20 N4 C16 119.7(6) . .
C20 N4 Co1 126.5(5) . .
C21 N5 Co1 127.2(5) . .
C25 N5 C21 119.0(6) . .
C25 N5 Co1 113.4(5) . .
C26 N6 Co1 112.9(5) . .
C30 N6 C26 118.8(7) . .
C30 N6 Co1 128.2(5) . .
P1 O1 Tb1 150.5(4) . .
P2 O4 Tb1 144.2(5) . 4_656
P2 O5 H5 109.5 . .
P3 O7 Tb1 154.9(4) . .
P3 O8 H8A 109.5 . .
P4 O11 Tb1 166.3(4) . 6_565
P5 O13 H13A 109.5 . .
P5 O14 Tb1 134.6(3) . 7_667
P6 O16 H16 109.5 . .
H19A O19 H19B 107.8 . .
Tb1 O19 H19A 110.9 . .
Tb1 O19 H19B 110.7 . .
H20A O20 H20B 108.9 . .
Tb1 O20 H20A 109.9 . .
Tb1 O20 H20B 109.6 . .
O1 P1 C2 106.2(4) . .
O1 P1 O2 110.4(4) . .
O2 P1 C2 106.1(4) . .
O3 P1 C2 108.7(4) . .
O3 P1 O1 117.0(4) . .
O3 P1 O2 107.9(4) . .
O4 P2 C9 106.9(4) . .
O4 P2 O5 110.1(5) . .
O5 P2 C9 103.3(5) . .
O6 P2 C9 107.0(5) . .
O6 P2 O4 119.6(6) . .
O6 P2 O5 108.6(6) . .
O7 P3 C12 107.1(4) . .
O7 P3 O8 111.5(4) . .
O8 P3 C12 105.3(4) . .
O9 P3 C12 107.2(4) . .
O9 P3 O7 114.1(4) . .
O9 P3 O8 111.2(4) . .
O10 P4 C19 105.5(3) . .
O11 P4 C19 109.2(4) . .
O11 P4 O10 108.4(4) . .
O12 P4 C19 104.2(3) . .
O12 P4 O10 113.6(4) . .
O12 P4 O11 115.4(4) . .
O13 P5 C22 103.8(3) . .
O14 P5 C22 107.4(3) . .
O14 P5 O13 111.0(4) . .
O15 P5 C22 107.2(3) . .
O15 P5 O13 110.8(4) . .
O15 P5 O14 115.8(4) . .
O16 P6 C29 103.4(4) . .
O17 P6 C29 106.6(4) . .
O17 P6 O16 110.7(5) . .
O17 P6 O18 116.9(5) . .
O18 P6 C29 107.3(4) . .
O18 P6 O16 111.0(4) . .
O18A P6 C29 104(2) . .
O18A P6 O16A 126(3) . .
O18A P6 O17A 107(3) . .
O16A P6 C29 108.5(18) . .
O16A P6 O17A 107(2) . .
O17A P6 C29 102.3(17) . .
O1 Tb1 O4 85.3(2) . 4_646
O1 Tb1 O7 109.4(2) . .
O1 Tb1 O11 92.8(2) . 6_566
O1 Tb1 O14 163.2(2) . 7_667
O1 Tb1 O19 73.0(2) . .
O1 Tb1 O20 91.3(3) . .
O4 Tb1 O19 140.6(3) 4_646 .
O7 Tb1 O4 149.7(3) . 4_646
O7 Tb1 O11 78.0(2) . 6_566
O7 Tb1 O14 87.5(2) . 7_667
O7 Tb1 O19 69.7(3) . .
O7 Tb1 O20 127.6(3) . .
O11 Tb1 O4 74.9(2) 6_566 4_646
O11 Tb1 O14 90.7(2) 6_566 7_667
O11 Tb1 O19 137.1(3) 6_566 .
O11 Tb1 O20 150.6(4) 6_566 .
O14 Tb1 O4 79.7(2) 7_667 4_646
O14 Tb1 O19 114.6(3) 7_667 .
O14 Tb1 O20 77.8(3) 7_667 .
O20 Tb1 O4 76.5(4) . 4_646
O20 Tb1 O19 71.7(4) . .
H22A O22 H22B 109.3 . .
H28A O28 H28B 109.4 . .
H25A O25 H25B 109.4 . .
H24A O24 H24B 109.5 . .
H23A O23 H23B 112.9 . .
H27A O27 H27B 109.5 . .
H21A O21 H21B 109.5 . .
H24C O24A H24D 109.5 . .
H28C O28A H28D 109.5 . .
P6 O17A H17A 109.7 . .

loop_
_geom_bond_atom_site_label_1
_geom_bond_atom_site_label_2
_geom_bond_distance
_geom_bond_site_symmetry_2
C1 H1 0.9500 .
C1 C2 1.377(11) .
C1 N1 1.358(10) .
C2 C3 1.396(12) .
C2 P1 1.817(8) .
C3 H3 0.9500 .
C3 C4 1.387(13) .
C4 H4 0.9500 .
C4 C5 1.389(12) .
C5 C6 1.460(12) .
C5 N1 1.358(9) .
C6 C7 1.372(12) .
C6 N2 1.366(11) .
C7 H7 0.9500 .
C7 C8 1.397(15) .
C8 H8 0.9500 .
C8 C9 1.362(15) .
C9 C10 1.378(11) .
C9 P2 1.816(9) .
C10 H10 0.9500 .
C10 N2 1.340(11) .
C11 H11 0.9500 .
C11 C12 1.394(11) .
C11 N3 1.337(9) .
C12 C13 1.389(10) .
C12 P3 1.818(8) .
C13 H13 0.9500 .
C13 C14 1.392(10) .
C14 H14 0.9500 .
C14 C15 1.379(10) .
C15 C16 1.464(10) .
C15 N3 1.363(9) .
C16 C17 1.371(10) .
C16 N4 1.368(9) .
C17 H17 0.9500 .
C17 C18 1.393(11) .
C18 H18 0.9500 .
C18 C19 1.378(11) .
C19 C20 1.400(10) .
C19 P4 1.814(8) .
C20 H20 0.9500 .
C20 N4 1.333(9) .
C21 H21 0.9500 .
C21 C22 1.389(10) .
C21 N5 1.344(10) .
C22 C23 1.380(11) .
C22 P5 1.817(8) .
C23 H23 0.9500 .
C23 C24 1.371(11) .
C24 H24 0.9500 .
C24 C25 1.389(10) .
C25 C26 1.457(11) .
C25 N5 1.340(10) .
C26 C27 1.376(13) .
C26 N6 1.349(10) .
C27 H27 0.9500 .
C27 C28 1.381(13) .
C28 H28 0.9500 .
C28 C29 1.390(12) .
C29 C30 1.358(12) .
C29 P6 1.825(8) .
C30 H30 0.9500 .
C30 N6 1.344(10) .
Co1 N1 1.950(7) .
Co1 N2 1.943(6) .
Co1 N3 1.926(6) .
Co1 N4 1.930(6) .
Co1 N5 1.937(6) .
Co1 N6 1.947(7) .
O1 P1 1.501(6) .
O1 Tb1 2.241(6) .
O2 P1 1.537(7) .
O3 P1 1.496(7) .
O4 P2 1.491(7) .
O4 Tb1 2.431(7) 4_656
O5 H5 0.8400 .
O5 P2 1.586(9) .
O6 P2 1.421(10) .
O7 P3 1.503(7) .
O7 Tb1 2.279(7) .
O8 H8A 0.8400 .
O8 P3 1.545(6) .
O9 P3 1.499(7) .
O10 P4 1.546(6) .
O11 P4 1.510(6) .
O11 Tb1 2.284(6) 6_565
O12 P4 1.506(7) .
O13 H13A 0.8400 .
O13 P5 1.562(6) .
O14 P5 1.510(6) .
O14 Tb1 2.304(6) 7_667
O15 P5 1.488(6) .
O16 H16 0.8400 .
O16 P6 1.537(7) .
O17 P6 1.506(8) .
O18 P6 1.514(7) .
O19 H19A 0.9024 .
O19 H19B 0.9012 .
O19 Tb1 2.526(8) .
O20 H20A 0.8812 .
O20 H20B 0.8800 .
O20 Tb1 2.382(8) .
P6 O18A 1.33(5) .
P6 O16A 1.42(4) .
P6 O17A 1.81(5) .
Tb1 O4 2.431(7) 4_646
Tb1 O11 2.284(6) 6_566
Tb1 O14 2.304(6) 7_667
O22 H22A 0.8688 .
O22 H22B 0.8724 .
O28 H28A 0.8708 .
O28 H28B 0.8687 .
O25 H25A 0.8712 .
O25 H25B 0.8710 .
O24 H24A 0.8703 .
O24 H24B 0.8701 .
O23 H23A 0.8697 .
O23 H23B 0.8657 .
O27 H27A 0.8696 .
O27 H27B 0.8700 .
O21 H21A 0.8695 .
O21 H21B 0.8698 .
O26 O26 0.89(5) 2_655
O24A H24C 0.8699 .
O24A H24D 0.8706 .
O28A H28C 0.8697 .
O28A H28D 0.8704 .
O17A H17A 0.8395 .

loop_
_geom_torsion_atom_site_label_1
_geom_torsion_atom_site_label_2
_geom_torsion_atom_site_label_3
_geom_torsion_atom_site_label_4
_geom_torsion
_geom_torsion_site_symmetry_1
C1 C2 C3 C4 -2.2(12) .
C1 C2 P1 O1 -32.1(7) .
C1 C2 P1 O2 85.4(7) .
C1 C2 P1 O3 -158.8(6) .
C2 C1 N1 C5 1.1(11) .
C2 C1 N1 Co1 177.3(6) .
C2 C3 C4 C5 1.9(14) .
C3 C2 P1 O1 149.8(7) .
C3 C2 P1 O2 -92.7(8) .
C3 C2 P1 O3 23.1(8) .
C3 C4 C5 C6 -179.4(8) .
C3 C4 C5 N1 -0.1(13) .
C4 C5 C6 C7 -4.9(14) .
C4 C5 C6 N2 177.0(8) .
C4 C5 N1 C1 -1.4(11) .
C4 C5 N1 Co1 -178.1(7) .
C5 C6 C7 C8 179.2(10) .
C5 C6 N2 C10 -179.8(7) .
C5 C6 N2 Co1 2.2(9) .
C6 C5 N1 C1 177.9(7) .
C6 C5 N1 Co1 1.2(9) .
C6 C7 C8 C9 2.5(18) .
C7 C6 N2 C10 2.0(12) .
C7 C6 N2 Co1 -175.9(8) .
C7 C8 C9 C10 -1.4(17) .
C7 C8 C9 P2 179.3(9) .
C8 C9 C10 N2 0.5(13) .
C8 C9 P2 O4 -33.5(10) .
C8 C9 P2 O5 -149.6(9) .
C8 C9 P2 O6 95.8(10) .
C9 C10 N2 C6 -0.8(12) .
C9 C10 N2 Co1 176.8(6) .
C10 C9 P2 O4 147.3(7) .
C10 C9 P2 O5 31.1(9) .
C10 C9 P2 O6 -83.5(9) .
C11 C12 C13 C14 0.3(12) .
C11 C12 P3 O7 -93.3(7) .
C11 C12 P3 O8 147.9(7) .
C11 C12 P3 O9 29.5(8) .
C12 C11 N3 C15 3.9(12) .
C12 C11 N3 Co1 -165.1(6) .
C12 C13 C14 C15 1.5(12) .
C13 C12 P3 O7 81.5(8) .
C13 C12 P3 O8 -37.3(8) .
C13 C12 P3 O9 -155.7(7) .
C13 C14 C15 C16 177.0(7) .
C13 C14 C15 N3 -0.8(11) .
C14 C15 C16 C17 12.3(12) .
C14 C15 C16 N4 -169.2(7) .
C14 C15 N3 C11 -1.9(11) .
C14 C15 N3 Co1 168.5(6) .
C15 C16 C17 C18 177.1(7) .
C15 C16 N4 C20 -179.3(7) .
C15 C16 N4 Co1 -3.7(8) .
C16 C15 N3 C11 -179.8(7) .
C16 C15 N3 Co1 -9.4(8) .
C16 C17 C18 C19 1.9(12) .
C17 C16 N4 C20 -0.8(11) .
C17 C16 N4 Co1 174.8(6) .
C17 C18 C19 C20 -0.4(11) .
C17 C18 C19 P4 -179.7(6) .
C18 C19 C20 N4 -1.7(12) .
C18 C19 P4 O10 152.9(6) .
C18 C19 P4 O11 -90.8(7) .
C18 C19 P4 O12 33.0(7) .
C19 C20 N4 C16 2.3(11) .
C19 C20 N4 Co1 -172.7(6) .
C20 C19 P4 O10 -26.3(8) .
C20 C19 P4 O11 89.9(7) .
C20 C19 P4 O12 -146.3(7) .
C21 C22 C23 C24 -1.7(11) .
C21 C22 P5 O13 153.3(6) .
C21 C22 P5 O14 -89.1(7) .
C21 C22 P5 O15 36.0(7) .
C22 C21 N5 C25 3.2(10) .
C22 C21 N5 Co1 -169.0(5) .
C22 C23 C24 C25 1.8(12) .
C23 C22 P5 O13 -25.0(7) .
C23 C22 P5 O14 92.6(7) .
C23 C22 P5 O15 -142.3(6) .
C23 C24 C25 C26 176.9(7) .
C23 C24 C25 N5 0.6(12) .
C24 C25 C26 C27 13.9(13) .
C24 C25 C26 N6 -168.1(7) .
C24 C25 N5 C21 -3.1(11) .
C24 C25 N5 Co1 170.2(6) .
C25 C26 C27 C28 179.9(9) .
C25 C26 N6 C30 176.1(7) .
C25 C26 N6 Co1 -6.1(8) .
C26 C25 N5 C21 -179.7(6) .
C26 C25 N5 Co1 -6.4(8) .
C26 C27 C28 C29 2.6(16) .
C27 C26 N6 C30 -5.8(12) .
C27 C26 N6 Co1 172.0(7) .
C27 C28 C29 C30 -3.2(14) .
C27 C28 C29 P6 -178.7(8) .
C28 C29 C30 N6 -0.7(13) .
C28 C29 P6 O16 -153.3(8) .
C28 C29 P6 O17 90.0(8) .
C28 C29 P6 O18 -36.0(9) .
C28 C29 P6 O18A 49(3) .
C28 C29 P6 O16A -87(2) .
C28 C29 P6 O17A 159.7(19) .
C29 C30 N6 C26 5.2(12) .
C29 C30 N6 Co1 -172.2(6) .
C30 C29 P6 O16 31.4(8) .
C30 C29 P6 O17 -85.3(8) .
C30 C29 P6 O18 148.8(7) .
C30 C29 P6 O18A -126(3) .
C30 C29 P6 O16A 97(2) .
C30 C29 P6 O17A -15.5(19) .
N1 C1 C2 C3 0.7(11) .
N1 C1 C2 P1 -177.5(6) .
N1 C5 C6 C7 175.8(9) .
N1 C5 C6 N2 -2.3(10) .
N2 C6 C7 C8 -2.8(15) .
N3 C11 C12 C13 -3.1(12) .
N3 C11 C12 P3 172.1(6) .
N3 C15 C16 C17 -169.8(7) .
N3 C15 C16 N4 8.7(9) .
N4 C16 C17 C18 -1.3(11) .
N5 C21 C22 C23 -0.8(11) .
N5 C21 C22 P5 -179.1(5) .
N5 C25 C26 C27 -169.7(8) .
N5 C25 C26 N6 8.3(10) .
N6 C26 C27 C28 2.0(14) .
P1 C2 C3 C4 175.9(7) .
P2 C9 C10 N2 179.8(6) .
P3 C12 C13 C14 -174.6(7) .
P4 C19 C20 N4 177.5(6) .
P5 C22 C23 C24 176.6(6) .
P6 C29 C30 N6 174.7(6) .
Tb1 O1 P1 C2 -107.9(8) .
Tb1 O1 P1 O2 137.5(7) .
Tb1 O1 P1 O3 13.7(10) .
Tb1 O4 P2 C9 -73.4(8) 4_656
Tb1 O4 P2 O5 38.1(9) 4_656
Tb1 O4 P2 O6 165.0(7) 4_656
Tb1 O7 P3 C12 -20.5(10) .
Tb1 O7 P3 O8 94.2(10) .
Tb1 O7 P3 O9 -138.9(9) .
Tb1 O11 P4 C19 100.4(16) 6_565
Tb1 O11 P4 O10 -145.1(16) 6_565
Tb1 O11 P4 O12 -16.4(18) 6_565
Tb1 O14 P5 C22 -133.6(5) 7_667
Tb1 O14 P5 O13 -20.8(6) 7_667
Tb1 O14 P5 O15 106.6(5) 7_667
